data_7031273
loop_
_publ_author_name
'Mu\~noz, M Teresa'
'Cuenca, Tom\'as'
'Mosquera, Marta E. G.'

_publ_section_title
;
 Heterometallic aluminates: alkali metals trapped by an aluminium
 aryloxide claw.
;
_journal_issue 38
_journal_name_full 'Dalton transactions (Cambridge, England : 2003)'
_journal_page_first 14377
_journal_page_last 14385
_journal_paper_doi 10.1039/c4dt00952e
_journal_volume 43
_journal_year 2014
_chemical_formula_sum 'C36 H48 Al2 Na2 O12'
_chemical_formula_weight 772.68
_chemical_name_systematic
;
 ?
;
_space_group_IT_number 18
_symmetry_cell_setting orthorhombic
_symmetry_Int_Tables_number 18
_symmetry_space_group_name_Hall 'P 2 2ab'
_symmetry_space_group_name_H-M 'P 21 21 2'
_atom_sites_solution_hydrogens geom
_atom_sites_solution_primary direct
_atom_sites_solution_secondary difmap
_audit_creation_method SHELXL-97
_cell_angle_alpha 90.00
_cell_angle_beta 90.00
_cell_angle_gamma 90.00
_cell_formula_units_Z 2
_cell_length_a 13.7778(16)
_cell_length_b 14.062(3)
_cell_length_c 10.594(3)
_cell_measurement_reflns_used 49
_cell_measurement_temperature 200(2)
_cell_measurement_theta_max 27.52
_cell_measurement_theta_min 3.25
_cell_measurement_wavelength 0.71073
_cell_volume 2052.5(8)
_computing_cell_refinement 'Dirax/lsq (Duisenberg & Schreurs, 1989-2000)'
_computing_data_collection 'Collect (Bruker AXS BV, 1997-2004)'
_computing_data_reduction 'EvalCCD (Duisenberg & Schreurs 1990-2000)'
_computing_molecular_graphics 'Ortep-3 for Windows (Farrugia, 1997)'
_computing_publication_material 'WinGX publication routines (Farrugia, 1999)'
_computing_structure_refinement 'SHELXL-97 (Sheldrick, 2008)'
_diffrn_ambient_temperature 200(2)
_diffrn_measured_fraction_theta_full 0.996
_diffrn_measured_fraction_theta_max 0.996
_diffrn_radiation_monochromator graphite
_diffrn_radiation_source 'fine-focus sealed tube'
_diffrn_radiation_type MoK\a
_diffrn_radiation_wavelength 0.71073
_diffrn_reflns_av_R_equivalents 0.0470
_diffrn_reflns_av_sigmaI/netI 0.0516
_diffrn_reflns_limit_h_max 17
_diffrn_reflns_limit_h_min -17
_diffrn_reflns_limit_k_max 18
_diffrn_reflns_limit_k_min -18
_diffrn_reflns_limit_l_max 13
_diffrn_reflns_limit_l_min -13
_diffrn_reflns_number 35554
_diffrn_reflns_theta_full 27.51
_diffrn_reflns_theta_max 27.51
_diffrn_reflns_theta_min 3.25
_exptl_absorpt_coefficient_mu 0.149
_exptl_absorpt_correction_T_max 0.965
_exptl_absorpt_correction_T_min 0.930
_exptl_absorpt_correction_type multi-scan
_exptl_absorpt_process_details
;
 R.H. Blessing, Acta Cryst. (1995), A51, 33-38
;
_exptl_crystal_colour colourless
_exptl_crystal_density_diffrn 1.250
_exptl_crystal_density_method 'not measured'
_exptl_crystal_description block
_exptl_crystal_F_000 816
_exptl_crystal_size_max 0.45
_exptl_crystal_size_mid 0.43
_exptl_crystal_size_min 0.28
_refine_diff_density_max 0.325
_refine_diff_density_min -0.503
_refine_diff_density_rms 0.058
_refine_ls_abs_structure_details 'Flack H D (1983), Acta Cryst. A39, 876-881'
_refine_ls_abs_structure_Flack 0.0(3)
_refine_ls_extinction_method none
_refine_ls_goodness_of_fit_ref 1.032
_refine_ls_hydrogen_treatment constr
_refine_ls_matrix_type full
_refine_ls_number_parameters 236
_refine_ls_number_reflns 4697
_refine_ls_number_restraints 0
_refine_ls_restrained_S_all 1.032
_refine_ls_R_factor_all 0.0838
_refine_ls_R_factor_gt 0.0505
_refine_ls_shift/su_max 0.013
_refine_ls_shift/su_mean 0.000
_refine_ls_structure_factor_coef Fsqd
_refine_ls_weighting_details 'calc w=1/[\s^2^(Fo^2^)+(0.0992P)^2^+0.1149P] where P=(Fo^2^+2Fc^2^)/3'
_refine_ls_weighting_scheme calc
_refine_ls_wR_factor_gt 0.1392
_refine_ls_wR_factor_ref 0.1577
_reflns_number_gt 3338
_reflns_number_total 4697
_reflns_threshold_expression >2\s(I)
_cod_data_source_file c4dt00952e2.cif
_cod_data_source_block 3b
_cod_depositor_comments 'Adding full bibliography for 7031272--7031274.cif.'
_cod_original_cell_volume 2052.4(8)
_cod_database_code 7031273

loop_
_symmetry_equiv_pos_as_xyz
'x, y, z'
'-x, -y, z'
'-x+1/2, y+1/2, -z'
'x+1/2, -y+1/2, -z'

loop_
_atom_site_label
_atom_site_type_symbol
_atom_site_fract_x
_atom_site_fract_y
_atom_site_fract_z
_atom_site_U_iso_or_equiv
_atom_site_adp_type
_atom_site_occupancy
_atom_site_symmetry_multiplicity
_atom_site_calc_flag
_atom_site_refinement_flags
Al1 Al 0.95590(7) 0.82889(6) 0.70716(8) 0.0365(2) Uani 1 1 d .
Na1 Na 0.87195(10) 1.02743(10) 0.58860(14) 0.0561(4) Uani 1 1 d .
O1 O 0.85346(16) 0.90634(14) 0.7290(2) 0.0425(5) Uani 1 1 d .
O2 O 0.98571(18) 0.89354(14) 0.56195(17) 0.0411(5) Uani 1 1 d .
O3 O 0.72175(19) 1.03774(16) 0.6845(2) 0.0555(6) Uani 1 1 d .
O4 O 0.84215(18) 0.78641(16) 0.9230(2) 0.0508(6) Uani 1 1 d .
O5 O 0.86187(17) 0.95631(15) 0.3876(2) 0.0497(6) Uani 1 1 d .
O6 O 1.12859(18) 0.7751(2) 0.5088(2) 0.0588(7) Uani 1 1 d .
C1 C 0.9256(3) 0.6950(2) 0.6696(4) 0.0610(10) Uani 1 1 d .
H1A H 0.9862 0.6592 0.6594 0.092 Uiso 1 1 calc R
H1B H 0.8878 0.6913 0.5915 0.092 Uiso 1 1 calc R
H1C H 0.8879 0.6678 0.7393 0.092 Uiso 1 1 calc R
C2 C 1.0613(3) 0.8570(3) 0.8262(3) 0.0548(9) Uani 1 1 d .
H2A H 1.1154 0.8132 0.8113 0.082 Uiso 1 1 calc R
H2B H 1.0377 0.8493 0.9128 0.082 Uiso 1 1 calc R
H2C H 1.0834 0.9226 0.8138 0.082 Uiso 1 1 calc R
C11 C 0.7808(2) 0.9138(2) 0.8087(3) 0.0358(6) Uani 1 1 d .
C12 C 0.7079(2) 0.9821(2) 0.7893(3) 0.0438(7) Uani 1 1 d .
C13 C 0.6288(2) 0.9902(3) 0.8695(4) 0.0557(9) Uani 1 1 d .
H13 H 0.5804 1.0370 0.8547 0.067 Uiso 1 1 calc R
C14 C 0.6216(3) 0.9291(3) 0.9710(4) 0.0628(11) Uani 1 1 d .
H14 H 0.5683 0.9352 1.0272 0.075 Uiso 1 1 calc R
C15 C 0.6898(2) 0.8599(3) 0.9924(3) 0.0503(8) Uani 1 1 d .
H15 H 0.6830 0.8177 1.0619 0.060 Uiso 1 1 calc R
C16 C 0.7694(2) 0.8519(2) 0.9113(3) 0.0395(7) Uani 1 1 d .
C17 C 0.6474(4) 1.1032(4) 0.6525(5) 0.0947(17) Uani 1 1 d .
H17A H 0.6660 1.1383 0.5764 0.142 Uiso 1 1 calc R
H17B H 0.6379 1.1480 0.7224 0.142 Uiso 1 1 calc R
H17C H 0.5868 1.0687 0.6369 0.142 Uiso 1 1 calc R
C18 C 0.8192(3) 0.6983(3) 0.9824(4) 0.0664(11) Uani 1 1 d .
H18A H 0.8771 0.6579 0.9844 0.100 Uiso 1 1 calc R
H18B H 0.7677 0.6663 0.9347 0.100 Uiso 1 1 calc R
H18C H 0.7969 0.7102 1.0688 0.100 Uiso 1 1 calc R
C21 C 0.9927(2) 0.8593(2) 0.4431(2) 0.0348(6) Uani 1 1 d .
C22 C 0.9309(2) 0.8908(2) 0.3490(3) 0.0386(7) Uani 1 1 d .
C23 C 0.9392(3) 0.8576(2) 0.2265(3) 0.0462(8) Uani 1 1 d .
H23 H 0.8967 0.8796 0.1622 0.055 Uiso 1 1 calc R
C24 C 1.0107(3) 0.7918(3) 0.1997(3) 0.0542(9) Uani 1 1 d .
H24 H 1.0159 0.7679 0.1161 0.065 Uiso 1 1 calc R
C25 C 1.0747(3) 0.7594(2) 0.2901(3) 0.0524(8) Uani 1 1 d .
H25 H 1.1231 0.7138 0.2697 0.063 Uiso 1 1 calc R
C26 C 1.0664(2) 0.7954(2) 0.4117(3) 0.0426(7) Uani 1 1 d .
C27 C 1.1876(4) 0.6918(4) 0.4987(5) 0.0855(15) Uani 1 1 d .
H27A H 1.2280 0.6856 0.5744 0.128 Uiso 1 1 calc R
H27B H 1.2293 0.6970 0.4241 0.128 Uiso 1 1 calc R
H27C H 1.1459 0.6356 0.4905 0.128 Uiso 1 1 calc R
C28 C 0.8043(3) 1.0000(3) 0.2915(5) 0.0727(11) Uani 1 1 d .
H28A H 0.7586 1.0446 0.3304 0.109 Uiso 1 1 calc R
H28B H 0.7683 0.9510 0.2454 0.109 Uiso 1 1 calc R
H28C H 0.8467 1.0344 0.2329 0.109 Uiso 1 1 calc R

loop_
_atom_site_aniso_label
_atom_site_aniso_U_11
_atom_site_aniso_U_22
_atom_site_aniso_U_33
_atom_site_aniso_U_23
_atom_site_aniso_U_13
_atom_site_aniso_U_12
Al1 0.0489(5) 0.0300(4) 0.0307(4) 0.0034(3) 0.0041(4) 0.0036(4)
Na1 0.0553(8) 0.0582(8) 0.0547(8) 0.0056(6) 0.0067(7) 0.0011(7)
O1 0.0474(11) 0.0407(11) 0.0394(11) 0.0069(9) 0.0023(9) 0.0076(10)
O2 0.0673(14) 0.0303(10) 0.0256(10) -0.0028(8) 0.0098(9) 0.0028(10)
O3 0.0636(15) 0.0441(12) 0.0586(15) 0.0039(11) -0.0193(13) 0.0109(11)
O4 0.0513(13) 0.0506(13) 0.0504(13) 0.0174(11) 0.0043(10) 0.0061(11)
O5 0.0543(14) 0.0418(11) 0.0531(13) 0.0011(10) 0.0033(11) 0.0065(11)
O6 0.0503(14) 0.0764(17) 0.0496(13) -0.0066(12) -0.0018(11) 0.0207(13)
C1 0.093(3) 0.0372(16) 0.053(2) -0.0043(14) 0.0075(19) -0.0041(18)
C2 0.0476(18) 0.067(2) 0.049(2) 0.0174(16) -0.0013(15) -0.0019(17)
C11 0.0333(13) 0.0361(14) 0.0379(15) -0.0057(12) -0.0052(12) -0.0013(12)
C12 0.0440(16) 0.0351(14) 0.0523(17) -0.0072(14) -0.0177(15) -0.0018(13)
C13 0.0363(17) 0.0492(18) 0.082(3) -0.0158(19) -0.0054(17) 0.0048(16)
C14 0.0400(18) 0.068(3) 0.080(3) -0.023(2) 0.0064(18) -0.0042(19)
C15 0.0458(18) 0.058(2) 0.0472(18) -0.0093(15) 0.0029(15) -0.0122(16)
C16 0.0383(15) 0.0413(15) 0.0390(15) -0.0026(12) -0.0072(12) -0.0030(13)
C17 0.112(4) 0.083(3) 0.090(3) 0.010(3) -0.029(3) 0.052(3)
C18 0.078(3) 0.053(2) 0.068(2) 0.0236(18) 0.000(2) -0.003(2)
C21 0.0442(15) 0.0312(13) 0.0288(14) -0.0005(10) 0.0101(12) -0.0025(12)
C22 0.0448(16) 0.0303(13) 0.0407(16) -0.0006(12) 0.0042(13) -0.0026(12)
C23 0.059(2) 0.0441(16) 0.0360(17) -0.0014(13) -0.0016(14) -0.0084(15)
C24 0.078(2) 0.0532(18) 0.0317(15) -0.0132(15) 0.0078(17) -0.0050(18)
C25 0.061(2) 0.0505(17) 0.0461(18) -0.0152(15) 0.0183(17) 0.0069(16)
C26 0.0458(17) 0.0431(15) 0.0390(15) -0.0053(13) 0.0078(13) 0.0003(14)
C27 0.072(3) 0.099(4) 0.085(3) -0.001(3) 0.000(2) 0.041(3)
C28 0.075(3) 0.065(2) 0.078(3) 0.009(2) -0.017(2) 0.021(2)

loop_
_atom_type_symbol
_atom_type_description
_atom_type_scat_dispersion_real
_atom_type_scat_dispersion_imag
_atom_type_scat_source
C C 0.0033 0.0016 'International Tables Vol C Tables 4.2.6.8 and 6.1.1.4'
H H 0.0000 0.0000 'International Tables Vol C Tables 4.2.6.8 and 6.1.1.4'
O O 0.0106 0.0060 'International Tables Vol C Tables 4.2.6.8 and 6.1.1.4'
Na Na 0.0362 0.0249 'International Tables Vol C Tables 4.2.6.8 and 6.1.1.4'
Al Al 0.0645 0.0514 'International Tables Vol C Tables 4.2.6.8 and 6.1.1.4'

loop_
_geom_angle_atom_site_label_1
_geom_angle_atom_site_label_2
_geom_angle_atom_site_label_3
_geom_angle
_geom_angle_site_symmetry_1
_geom_angle_site_symmetry_3
O1 Al1 O2 89.06(10) . .
O1 Al1 C2 112.09(15) . .
O2 Al1 C2 105.87(14) . .
O1 Al1 C1 116.04(17) . .
O2 Al1 C1 110.62(14) . .
C2 Al1 C1 118.60(18) . .
O1 Al1 Na1 41.85(7) . .
O2 Al1 Na1 48.25(7) . .
C2 Al1 Na1 109.65(12) . .
C1 Al1 Na1 131.56(14) . .
O1 Al1 Na1 103.78(8) . 2_775
O2 Al1 Na1 39.64(8) . 2_775
C2 Al1 Na1 66.23(11) . 2_775
C1 Al1 Na1 130.47(13) . 2_775
Na1 Al1 Na1 65.99(5) . 2_775
O2 Na1 O1 122.95(10) 2_775 .
O2 Na1 O3 142.88(11) 2_775 .
O1 Na1 O3 70.08(9) . .
O2 Na1 O5 98.40(9) 2_775 .
O1 Na1 O5 105.47(10) . .
O3 Na1 O5 111.79(11) . .
O2 Na1 O2 79.08(9) 2_775 .
O1 Na1 O2 64.83(8) . .
O3 Na1 O2 131.90(10) . .
O5 Na1 O2 67.05(8) . .
O2 Na1 C21 27.01(7) 2_775 2_775
O1 Na1 C21 146.26(10) . 2_775
O3 Na1 C21 140.91(10) . 2_775
O5 Na1 C21 77.92(9) . 2_775
O2 Na1 C21 87.13(9) . 2_775
O2 Na1 O6 59.87(8) 2_775 2_775
O1 Na1 O6 154.95(10) . 2_775
O3 Na1 O6 93.76(9) . 2_775
O5 Na1 O6 98.21(9) . 2_775
O2 Na1 O6 134.32(9) . 2_775
C21 Na1 O6 47.20(8) 2_775 2_775
O2 Na1 C11 134.18(9) 2_775 .
O1 Na1 C11 22.35(8) . .
O3 Na1 C11 48.49(8) . .
O5 Na1 C11 115.99(9) . .
O2 Na1 C11 87.14(8) . .
C21 Na1 C11 161.18(9) 2_775 .
O6 Na1 C11 135.44(9) 2_775 .
O2 Na1 Al1 99.20(7) 2_775 .
O1 Na1 Al1 31.82(6) . .
O3 Na1 Al1 101.63(7) . .
O5 Na1 Al1 90.32(7) . .
O2 Na1 Al1 33.69(5) . .
C21 Na1 Al1 116.48(8) 2_775 .
O6 Na1 Al1 158.24(7) 2_775 .
C11 Na1 Al1 54.10(6) . .
O2 Na1 Al1 30.99(5) 2_775 2_775
O1 Na1 Al1 106.54(8) . 2_775
O3 Na1 Al1 115.50(8) . 2_775
O5 Na1 Al1 129.39(8) . 2_775
O2 Na1 Al1 93.05(7) . 2_775
C21 Na1 Al1 54.09(6) 2_775 2_775
O6 Na1 Al1 62.30(6) 2_775 2_775
C11 Na1 Al1 108.39(7) . 2_775
Al1 Na1 Al1 96.89(5) . 2_775
O2 Na1 Na1 42.36(6) 2_775 2_775
O1 Na1 Na1 87.11(7) . 2_775
O3 Na1 Na1 152.71(7) . 2_775
O5 Na1 Na1 88.10(7) . 2_775
O2 Na1 Na1 38.37(6) . 2_775
C21 Na1 Na1 59.24(7) 2_775 2_775
O6 Na1 Na1 101.93(7) 2_775 2_775
C11 Na1 Na1 106.64(7) . 2_775
Al1 Na1 Na1 58.16(4) . 2_775
Al1 Na1 Na1 55.85(4) 2_775 2_775
C11 O1 Al1 136.84(19) . .
C11 O1 Na1 116.47(18) . .
Al1 O1 Na1 106.33(11) . .
C21 O2 Al1 128.36(18) . .
C21 O2 Na1 103.22(19) . 2_775
Al1 O2 Na1 109.37(11) . 2_775
C21 O2 Na1 115.11(18) . .
Al1 O2 Na1 98.05(9) . .
Na1 O2 Na1 99.27(9) 2_775 .
C12 O3 C17 117.5(3) . .
C12 O3 Na1 116.44(19) . .
C17 O3 Na1 125.7(3) . .
C16 O4 C18 117.5(3) . .
C22 O5 C28 117.2(3) . .
C22 O5 Na1 120.56(19) . .
C28 O5 Na1 119.6(2) . .
C26 O6 C27 118.0(3) . .
C26 O6 Na1 91.02(19) . 2_775
C27 O6 Na1 143.8(3) . 2_775
O1 C11 C12 120.3(3) . .
O1 C11 C16 122.3(3) . .
C12 C11 C16 117.3(3) . .
O1 C11 Na1 41.18(13) . .
C12 C11 Na1 80.02(19) . .
C16 C11 Na1 162.0(2) . .
O3 C12 C13 124.0(3) . .
O3 C12 C11 114.1(3) . .
C13 C12 C11 121.9(3) . .
C14 C13 C12 118.9(3) . .
C13 C14 C15 121.4(4) . .
C14 C15 C16 119.5(4) . .
O4 C16 C15 125.0(3) . .
O4 C16 C11 114.0(3) . .
C15 C16 C11 121.0(3) . .
O2 C21 C22 120.8(3) . .
O2 C21 C26 120.3(3) . .
C22 C21 C26 118.8(3) . .
O2 C21 Na1 49.77(15) . 2_775
C22 C21 Na1 127.1(2) . 2_775
C26 C21 Na1 90.7(2) . 2_775
C21 C22 O5 115.0(3) . .
C21 C22 C23 121.1(3) . .
O5 C22 C23 123.9(3) . .
C24 C23 C22 118.5(3) . .
C23 C24 C25 122.3(3) . .
C24 C25 C26 118.1(3) . .
O6 C26 C21 114.2(3) . .
O6 C26 C25 124.7(3) . .
C21 C26 C25 121.1(3) . .

loop_
_geom_bond_atom_site_label_1
_geom_bond_atom_site_label_2
_geom_bond_distance
_geom_bond_site_symmetry_2
Al1 O1 1.798(2) .
Al1 O2 1.833(2) .
Al1 C2 1.963(4) .
Al1 C1 1.970(3) .
Al1 Na1 3.2725(17) .
Al1 Na1 3.3593(18) 2_775
Na1 O2 2.272(3) 2_775
Na1 O1 2.275(2) .
Na1 O3 2.310(3) .
Na1 O5 2.357(3) .
Na1 O2 2.466(3) .
Na1 C21 2.897(3) 2_775
Na1 O6 2.903(3) 2_775
Na1 C11 3.093(3) .
Na1 Al1 3.3593(18) 2_775
Na1 Na1 3.612(3) 2_775
O1 C11 1.314(4) .
O2 C21 1.351(3) .
O2 Na1 2.272(3) 2_775
O3 C12 1.372(4) .
O3 C17 1.419(5) .
O4 C16 1.367(4) .
O4 C18 1.424(4) .
O5 C22 1.386(4) .
O5 C28 1.429(5) .
O6 C26 1.369(4) .
O6 C27 1.430(5) .
O6 Na1 2.903(3) 2_775
C11 C12 1.405(4) .
C11 C16 1.401(4) .
C12 C13 1.385(5) .
C13 C14 1.379(6) .
C14 C15 1.372(6) .
C15 C16 1.397(5) .
C21 C22 1.385(4) .
C21 C26 1.396(4) .
C21 Na1 2.897(3) 2_775
C22 C23 1.384(4) .
C23 C24 1.381(5) .
C24 C25 1.379(6) .
C25 C26 1.388(5) .
